data_4100809
loop_
_publ_author_name
'Kazuhiro Uemura'
'Susumu Kitagawa'
'K\^oichi Fukui'
'Kazuya Saito'

_publ_section_title
;
A Contrivance for a Dynamic Porous Framework: Cooperative Guest
Adsorption Based on Square Grids Connected by Amide-Amide Hydrogen Bonds
;
_journal_name_full 'Journal of the American Chemical Society'
_journal_page_first 3817
_journal_page_last 3828
_journal_paper_doi 10.1021/ja039914m
_journal_volume 126
_journal_year 2004
_chemical_formula_sum 'C40 H26 Co N8 O6 S2'
_chemical_formula_weight 837.75
_space_group_IT_number 14
_symmetry_cell_setting monoclinic
_symmetry_space_group_name_Hall '-P 2ybc'
_symmetry_space_group_name_H-M 'P 1 21/c 1'
_cell_angle_alpha 90
_cell_angle_beta 100.834(7)
_cell_angle_gamma 90
_cell_formula_units_Z 2
_cell_length_a 11.115(3)
_cell_length_b 22.046(7)
_cell_length_c 9.717(3)
_cell_measurement_temperature 293.2
_cell_volume 2338(1)
_exptl_crystal_density_diffrn 1.190
_cod_original_sg_symbol_H-M 'P 21/c'
_cod_database_code 4100809

loop_
_symmetry_equiv_pos_as_xyz
x,y,z
-x,1/2+y,1/2-z
-x,-y,-z
x,1/2-y,1/2+z

loop_
_atom_site_label
_atom_site_type_symbol
_atom_site_fract_x
_atom_site_fract_y
_atom_site_fract_z
_atom_site_U_iso_or_equiv
_atom_site_adp_type
_atom_site_occupancy
_atom_site_calc_flag
_atom_site_refinement_flags
_atom_site_disorder_assembly
_atom_site_disorder_group
Co(1) Co 0.0000 0.0000 0.0000 0.0359(3) Uani 1.00 d S . .
S(1) S 0.2011(4) 0.0298(2) -0.3950(4) 0.136(2) Uani 1.00 d . . .
O(1) O 0.3634(6) 0.2295(3) 0.4061(5) 0.070(2) Uani 1.00 d . . .
O(2) O 0.5691 0.1255 0.2983 0.50(2) Uiso 1.00 d . . .
O(3) O 0.8091 0.2221 0.5336 0.56(2) Uiso 1.00 d . . .
N(1) N 0.1111(5) 0.0783(3) 0.0954(6) 0.041(2) Uani 1.00 d . . .
N(2) N 0.8564(5) 0.4356(3) 0.4105(6) 0.047(2) Uani 1.00 d . . .
N(3) N 0.3790(6) 0.2660(3) 0.1949(6) 0.059(2) Uani 1.00 d . . .
N(4) N 0.0752(5) 0.0073(3) -0.1801(6) 0.048(2) Uani 1.00 d . . .
C(1) C 0.1347(7) 0.0889(4) 0.2304(7) 0.053(2) Uani 1.00 d . . .
C(2) C 0.2080(7) 0.1368(4) 0.2917(7) 0.056(2) Uani 1.00 d . . .
C(3) C 0.2582(6) 0.1762(3) 0.2086(7) 0.040(2) Uani 1.00 d . . .
C(4) C 0.2346(9) 0.1654(4) 0.0671(8) 0.072(3) Uani 1.00 d . . .
C(5) C 0.1618(9) 0.1157(4) 0.0154(8) 0.066(3) Uani 1.00 d . . .
C(6) C 0.8083(10) 0.3994(5) 0.4899(10) 0.081(3) Uani 1.00 d . . .
C(7) C 0.718(1) 0.3559(6) 0.439(1) 0.102(4) Uani 1.00 d . . .
C(8) C 0.6813(8) 0.3477(4) 0.300(1) 0.076(3) Uani 1.00 d . . .
C(9) C 0.7315(9) 0.3862(5) 0.215(1) 0.084(3) Uani 1.00 d . . .
C(10) C 0.8168(8) 0.4274(5) 0.2738(9) 0.073(3) Uani 1.00 d . . .
C(11) C 0.3381(6) 0.2262(3) 0.2755(7) 0.045(2) Uani 1.00 d . . .
C(12) C 0.4617(8) 0.3150(4) 0.2480(9) 0.067(3) Uani 1.00 d . . .
C(13) C 0.593(1) 0.2981(5) 0.246(1) 0.102(4) Uani 1.00 d . . .
C(14) C 0.1257(7) 0.0157(4) -0.2711(9) 0.058(2) Uani 1.00 d . . .
C(15) C 0.4767 0.0395 0.1253 0.30(1) Uiso 1.00 d . . .
C(16) C 0.5195 0.0724 0.2698 0.24(1) Uiso 1.00 d . . .
C(17) C 0.4737 0.0399 0.3948 0.40(2) Uiso 1.00 d . . .
C(18) C 0.8845 0.1661 0.3960 0.33(2) Uiso 1.00 d . . .
C(19) C 0.8946 0.2001 0.4996 0.72(3) Uiso 1.00 d . . .
C(20) C 1.0254 0.1926 0.6058 0.40(2) Uiso 1.00 d . . .
H(1) H 0.1001 0.0625 0.2899 0.0633 Uiso 1.00 calc . . .
H(2) H 0.2231 0.1421 0.3905 0.0670 Uiso 1.00 calc . . .
H(3) H 0.2673 0.1913 0.0052 0.0861 Uiso 1.00 calc . . .
H(4) H 0.1477 0.1082 -0.0826 0.0788 Uiso 1.00 calc . . .
H(5) H 0.8353 0.4023 0.5884 0.0977 Uiso 1.00 calc . . .
H(6) H 0.6828 0.3323 0.5027 0.1222 Uiso 1.00 calc . . .
H(7) H 0.7068 0.3841 0.1160 0.1008 Uiso 1.00 calc . . .
H(8) H 0.8512 0.4526 0.2119 0.0874 Uiso 1.00 calc . . .
H(9) H 0.3530 0.2624 0.0963 0.0713 Uiso 1.00 calc . . .
H(10) H 0.4407 0.3499 0.1912 0.0809 Uiso 1.00 calc . . .
H(11) H 0.4537 0.3238 0.3416 0.0809 Uiso 1.00 calc . . .
H(12) H 0.6001 0.2889 0.1525 0.1223 Uiso 1.00 calc . . .
H(13) H 0.6134 0.2632 0.3032 0.1223 Uiso 1.00 calc . . .

loop_
_atom_site_aniso_label
_atom_site_aniso_U_11
_atom_site_aniso_U_22
_atom_site_aniso_U_33
_atom_site_aniso_U_12
_atom_site_aniso_U_13
_atom_site_aniso_U_23
Co(1) 0.0327(6) 0.0332(6) 0.0410(7) -0.0015(7) 0.0046(4) 0.0046(6)
S(1) 0.122(3) 0.206(4) 0.100(2) 0.015(3) 0.071(2) 0.048(3)
O(1) 0.099(4) 0.071(4) 0.040(3) -0.022(3) 0.012(3) -0.014(3)
N(1) 0.040(3) 0.040(3) 0.042(3) -0.006(3) 0.006(2) 0.003(3)
N(2) 0.040(3) 0.047(3) 0.052(4) -0.005(3) 0.004(3) -0.004(3)
N(3) 0.068(4) 0.068(4) 0.040(3) -0.037(4) 0.002(3) -0.008(3)
N(4) 0.043(3) 0.050(4) 0.050(3) -0.008(3) 0.011(3) 0.007(3)
C(1) 0.063(5) 0.056(4) 0.041(4) -0.026(4) 0.013(3) 0.003(3)
C(2) 0.069(5) 0.062(5) 0.038(4) -0.018(4) 0.013(4) 0.000(4)
C(3) 0.041(3) 0.046(4) 0.033(3) -0.005(3) 0.006(3) 0.000(3)
C(4) 0.104(7) 0.071(6) 0.042(5) -0.056(5) 0.016(4) -0.003(4)
C(5) 0.097(7) 0.060(5) 0.037(4) -0.044(5) 0.006(4) -0.004(4)
C(6) 0.094(7) 0.079(7) 0.066(6) -0.043(6) 0.001(5) -0.001(5)
C(7) 0.108(9) 0.100(8) 0.095(8) -0.059(7) 0.012(7) -0.003(7)
C(8) 0.057(5) 0.066(6) 0.102(8) -0.021(5) 0.007(5) -0.036(5)
C(9) 0.074(6) 0.090(7) 0.081(7) -0.037(6) -0.003(5) -0.027(6)
C(10) 0.069(6) 0.085(7) 0.062(6) -0.021(5) 0.005(4) -0.012(5)
C(11) 0.050(4) 0.050(4) 0.035(4) -0.007(3) 0.008(3) -0.007(3)
C(12) 0.074(6) 0.067(5) 0.060(5) -0.031(5) 0.009(4) -0.020(4)
C(13) 0.077(7) 0.083(7) 0.15(1) -0.036(6) 0.029(7) -0.051(7)
C(14) 0.046(4) 0.066(5) 0.063(5) 0.000(4) 0.013(4) 0.015(4)

loop_
_geom_bond_atom_site_label_1
_geom_bond_atom_site_label_2
_geom_bond_distance
_geom_bond_site_symmetry_1
_geom_bond_site_symmetry_2
_geom_bond_publ_flag
Co(1) N(1) 2.220(5) . . yes
Co(1) N(1) 2.220(5) . 3_555 yes
Co(1) N(2) 2.191(6) . 4_454 yes
Co(1) N(2) 2.191(6) . 2_645 yes
Co(1) N(4) 2.082(6) . . yes
Co(1) N(4) 2.082(6) . 3_555 yes
S(1) C(14) 1.622(9) . . yes
O(1) C(11) 1.250(8) . . yes
O(2) C(16) 1.2997(1) . . yes
O(3) C(19) 1.1682(2) . . yes
N(1) C(1) 1.309(9) . . yes
N(1) C(5) 1.329(9) . . yes
N(2) C(6) 1.29(1) . . yes
N(2) C(10) 1.33(1) . . yes
N(3) C(11) 1.312(9) . . yes
N(3) C(12) 1.450(9) . . yes
N(4) C(14) 1.15(1) . . yes
C(1) C(2) 1.40(1) . . yes
C(2) C(3) 1.373(10) . . yes
C(3) C(4) 1.371(10) . . yes
C(3) C(11) 1.487(9) . . yes
C(4) C(5) 1.40(1) . . yes
C(6) C(7) 1.41(1) . . yes
C(7) C(8) 1.35(1) . . yes
C(8) C(9) 1.37(1) . . yes
C(8) C(13) 1.50(1) . . yes
C(9) C(10) 1.36(1) . . yes
C(12) C(13) 1.51(1) . . yes
C(15) C(16) 1.573 . . yes
C(16) C(17) 1.5750(1) . . yes
C(18) C(19) 1.244 . . yes
C(19) C(20) 1.6264(3) . . yes
